data_1513926
loop_
_publ_author_name
'Rigoli, Jared W.'
'Guzei, Ilia A.'
'Schomaker, Jennifer M.'

_publ_section_title
;
 Aminodiols via Stereocontrolled Oxidation of Methyleneaziridines.
;
_journal_issue 6
_journal_name_full 'Organic letters'
_journal_page_first 1696
_journal_page_last 1699
_journal_paper_doi 10.1021/ol5003576
_journal_volume 16
_journal_year 2014
_chemical_formula_moiety '3(C16 H20 F3 N O4), 2(C4 H8 O2)'
_chemical_formula_sum 'C56 H76 F9 N3 O16'
_chemical_formula_weight 1218.19
_chemical_name_systematic
;
 ?
;
_space_group_crystal_system triclinic
_space_group_IT_number 2
_space_group_name_Hall '-P 1'
_space_group_name_H-M_alt 'P -1'
_symmetry_space_group_name_Hall '-P 1'
_symmetry_space_group_name_H-M 'P -1'
_atom_sites_solution_hydrogens geom
_audit_creation_date 2014-02-05
_audit_creation_method
;
Olex2 1.2-beta
(compiled 2014.01.22 svn.r2872 for OlexSys, GUI svn.r4747)
;
_cell_angle_alpha 95.649(4)
_cell_angle_beta 97.703(4)
_cell_angle_gamma 95.445(4)
_cell_formula_units_Z 2
_cell_length_a 13.7974(9)
_cell_length_b 14.6937(12)
_cell_length_c 15.3341(12)
_cell_measurement_reflns_used 9741
_cell_measurement_temperature 100(2)
_cell_measurement_theta_max 78.588
_cell_measurement_theta_min 2.926
_cell_volume 3047.3(4)
_computing_molecular_graphics 'Olex2 (Dolomanov et al., 2009)'
_computing_publication_material 'Olex2 (Dolomanov et al., 2009)'
_computing_structure_refinement 'XL (Sheldrick, 2008)'
_diffrn_ambient_temperature 100.0
_diffrn_measured_fraction_theta_full 0.997
_diffrn_measured_fraction_theta_max 0.943
_diffrn_radiation_type 'Cu K\a'
_diffrn_radiation_wavelength 1.54178
_diffrn_reflns_av_R_equivalents 0.0453
_diffrn_reflns_av_unetI/netI 0.0333
_diffrn_reflns_Laue_measured_fraction_full 0.997
_diffrn_reflns_Laue_measured_fraction_max 0.943
_diffrn_reflns_limit_h_max 17
_diffrn_reflns_limit_h_min -17
_diffrn_reflns_limit_k_max 18
_diffrn_reflns_limit_k_min -15
_diffrn_reflns_limit_l_max 19
_diffrn_reflns_limit_l_min -19
_diffrn_reflns_number 59282
_diffrn_reflns_point_group_measured_fraction_full 0.997
_diffrn_reflns_point_group_measured_fraction_max 0.943
_diffrn_reflns_theta_full 67.000
_diffrn_reflns_theta_max 79.837
_diffrn_reflns_theta_min 2.927
_exptl_absorpt_coefficient_mu 0.981
_exptl_absorpt_correction_T_max 0.7543
_exptl_absorpt_correction_T_min 0.6632
_exptl_absorpt_correction_type analytical
_exptl_crystal_colour colourless
_exptl_crystal_density_diffrn 1.328
_exptl_crystal_F_000 1284
_exptl_crystal_size_max 0.38
_exptl_crystal_size_mid 0.35
_exptl_crystal_size_min 0.04
_refine_diff_density_max 1.358
_refine_diff_density_min -0.939
_refine_diff_density_rms 0.064
_refine_ls_extinction_method none
_refine_ls_goodness_of_fit_ref 1.059
_refine_ls_hydrogen_treatment constr
_refine_ls_matrix_type full
_refine_ls_number_parameters 806
_refine_ls_number_reflns 12542
_refine_ls_number_restraints 136
_refine_ls_restrained_S_all 1.151
_refine_ls_R_factor_all 0.0807
_refine_ls_R_factor_gt 0.0667
_refine_ls_shift/su_max 0.000
_refine_ls_shift/su_mean 0.000
_refine_ls_structure_factor_coef Fsqd
_refine_ls_weighting_details 'w=1/[\s^2^(Fo^2^)+(0.0650P)^2^+4.1950P] where P=(Fo^2^+2Fc^2^)/3'
_refine_ls_weighting_scheme calc
_refine_ls_wR_factor_gt 0.1543
_refine_ls_wR_factor_ref 0.1630
_reflns_Friedel_coverage 0.000
_reflns_number_gt 10321
_reflns_number_total 12542
_reflns_threshold_expression 'I > 2\s(I)'
_cod_data_source_file ol5003576_si_002.cif
_cod_data_source_block schomaker12
_cod_database_code 1513926
_shelxl_version_number 2014-1
_shelx_space_group_comment
;
The symmetry employed for this shelxl refinement is uniquely defined
by the following loop, which should always be used as a source of
symmetry information in preference to the above space-group names.
They are only intended as comments.
;
_shelx_estimated_absorpt_t_max 0.962
_shelx_estimated_absorpt_t_min 0.707
_olex2_refinement_description
;
1. Fixed Uiso
 At 1.2 times of:
  All C(H) groups, All C(H,H) groups, All N(H) groups
 At 1.5 times of:
  All C(H,H,H) groups, All O(H) groups
2. Restrained distances
 F1B-F2B \\sim F1B-F3B \\sim F2B-F3B \\sim F1C-F2C \\sim F1C-F3C \\sim F2C-F3C
\\sim F1D-F2D \\sim F1D-F3D
 \\sim F2D-F3D
 with sigma of 0.002
 C16B-F1B \\sim C16B-F2B \\sim C16B-F3B \\sim C16B-F1C \\sim C16B-F2C \\sim
C16B-F3C \\sim C16B-F1D ~
 C16B-F2D \\sim C16B-F3D
 with sigma of 0.003
 C13B-F1B \\sim C13B-F2B \\sim C13B-F3B \\sim C13B-F1C \\sim C13B-F2C \\sim
C13B-F3C \\sim C13B-F1D ~
 C13B-F2D \\sim C13B-F3D
 with sigma of 0.004
 O2T-C2S \\sim O2S-C2S \\sim O4S-C6S \\sim O4T-C6S
 with sigma of 0.003
 C6S-C5S \\sim C6S-C5T \\sim C2S-C1S
 with sigma of 0.003
 O2T-C3T \\sim O2S-C3S \\sim O4T-C7T \\sim O4S-C7S
 with sigma of 0.003
 C4S-C3S \\sim C4T-C3T \\sim C8S-C7S \\sim C8T-C7T
 with sigma of 0.003
3. Uiso/Uaniso restraints and constraints
Uanis(C4T) \\sim Ueq: with sigma of 0.01 and sigma for terminal atoms of 0.04
Uanis(O4S) = Uanis(O4T)
Uanis(C8S) = Uanis(C7S) = Uanis(C8T) = Uanis(C7T)
Uanis(C5S) = Uanis(C5T)
Uanis(O2S) = Uanis(O2T)
Uanis(C16B) = Uanis(F1B) = Uanis(F2B) = Uanis(F3B) = Uanis(F1C) = Uanis(F2C) =
Uanis(F3C) = Uanis(F1D) = Uanis(F2D) = Uanis(F3D)
4. Others
 1*[Sof(F1B)+Sof(F2B)+Sof(F3B)]+1*[Sof(F1C)+Sof(F2C)+Sof(F3C)]+1*[Sof(F1D)+
 Sof(F2D)+Sof(F3D)]=1 with esd of 0
 Sof(O4T)=Sof(C5T)=Sof(H5TA)=Sof(H5TB)=Sof(H5TC)=Sof(C7T)=Sof(H7TA)=Sof(H7TB)=
 Sof(C8T)=Sof(H8TA)=Sof(H8TB)=Sof(H8TC)=1-FVAR(1)
 Sof(O4S)=Sof(C5S)=Sof(H5SA)=Sof(H5SB)=Sof(H5SC)=Sof(C7S)=Sof(H7SA)=Sof(H7SB)=
 Sof(C8S)=Sof(H8SA)=Sof(H8SB)=Sof(H8SC)=FVAR(1)
 Sof(O2T)=Sof(C3T)=Sof(H3TA)=Sof(H3TB)=Sof(C4T)=Sof(H4TA)=Sof(H4TB)=Sof(H4TC)=
 1-FVAR(2)
 Sof(O2S)=Sof(C3S)=Sof(H3SA)=Sof(H3SB)=Sof(C4S)=Sof(H4SA)=Sof(H4SB)=Sof(H4SC)=
 FVAR(2)
 Sof(F1B)=Sof(F2B)=Sof(F3B)=FVAR(3)
 Sof(F1C)=Sof(F2C)=Sof(F3C)=FVAR(4)
 Sof(F1D)=Sof(F2D)=Sof(F3D)=FVAR(5)
5.a Ternary CH refined with riding coordinates:
 C6(H6), C7(H7), C6A(H6A), C7A(H7A), C6B(H6B), C7B(H7B)
5.b Secondary CH2 refined with riding coordinates:
 C2(H2A,H2B), C2A(H2AA,H2AB), C2B(H2BA,H2BB), C3S(H3SA,H3SB), C3T(H3TA,H3TB),
 C7S(H7SA,H7SB), C7T(H7TA,H7TB)
5.c Aromatic/amide H refined with riding coordinates:
 N1(H1), C11(H11), C12(H12), C14(H14), C15(H15), N1A(H1A), C11A(H11A),
 C12A(H12A), C14A(H14A), C15A(H15A), N1B(H1B), C11B(H11B), C12B(H12B),
 C14B(H14B), C15B(H15B)
5.d Idealised Me refined with riding coordinates:
 C1S(H1SA,H1SB,H1SC), C5S(H5SA,H5SB,H5SC), C8S(H8SA,H8SB,H8SC), C5T(H5TA,H5TB,
 H5TC), C8T(H8TA,H8TB,H8TC)
5.e Idealised Me refined as rotating group:
 C4(H4A,H4C,H4D), C5(H5A,H5B,H5C), C9(H9A,H9B,H9C), C4A(H4AB,H4AC,H4AD),
 C5A(H5AA,H5AB,H5AC), C9A(H9AA,H9AB,H9AC), C4B(H4BA,H4BB,H4BC), C5B(H5BA,H5BB,
 H5BC), C9B(H9BA,H9BB,H9BC), C4S(H4SA,H4SB,H4SC), C4T(H4TA,H4TB,H4TC)
5.f Idealised tetrahedral OH refined as rotating group:
 O3(H3), O4(H4), O3A(H3A), O4A(H4AA), O3B(H3B), O4B(H4B)
;

loop_
_space_group_symop_operation_xyz
'x, y, z'
'-x, -y, -z'

loop_
_atom_site_label
_atom_site_type_symbol
_atom_site_fract_x
_atom_site_fract_y
_atom_site_fract_z
_atom_site_U_iso_or_equiv
_atom_site_adp_type
_atom_site_occupancy
_atom_site_site_symmetry_order
_atom_site_calc_flag
_atom_site_refinement_flags_posn
_atom_site_refinement_flags_adp
_atom_site_refinement_flags_occupancy
_atom_site_disorder_assembly
_atom_site_disorder_group
F1 F 0.61407(12) 0.76262(12) 0.71189(15) 0.0524(5) Uani 1 1 d . . . . .
F2 F 0.57929(11) 0.62082(12) 0.72806(12) 0.0430(4) Uani 1 1 d . . . . .
F3 F 0.61771(12) 0.65971(15) 0.60470(13) 0.0532(5) Uani 1 1 d . . . . .
O1 O 0.09898(12) 0.36649(11) 0.47969(11) 0.0219(3) Uani 1 1 d . . . . .
O2 O 0.15056(12) 0.38829(11) 0.35280(11) 0.0225(3) Uani 1 1 d . . . . .
O3 O 0.17473(12) 0.74302(11) 0.38612(11) 0.0219(3) Uani 1 1 d . . . . .
H3 H 0.1306 0.7533 0.3461 0.033 Uiso 1 1 calc R U . . .
O4 O 0.09993(11) 0.64263(11) 0.57825(11) 0.0207(3) Uani 1 1 d . . . . .
H4 H 0.0399 0.6463 0.5621 0.031 Uiso 1 1 calc R U . . .
N1 N 0.15410(14) 0.51153(13) 0.45846(13) 0.0187(4) Uani 1 1 d . . . . .
H1 H 0.1487 0.5296 0.5139 0.022 Uiso 1 1 calc R U . . .
C1 C 0.13419(15) 0.42160(15) 0.43276(15) 0.0182(4) Uani 1 1 d . . . . .
C2 C 0.19687(17) 0.45161(16) 0.29984(16) 0.0222(5) Uani 1 1 d . . . . .
H2A H 0.1854 0.4244 0.2372 0.027 Uiso 1 1 calc R U . . .
H2B H 0.2688 0.4597 0.3196 0.027 Uiso 1 1 calc R U . . .
C3 C 0.15857(16) 0.54513(15) 0.30606(15) 0.0184(4) Uani 1 1 d . . . . .
C4 C 0.04759(16) 0.53535(16) 0.27431(15) 0.0209(5) Uani 1 1 d . . . . .
H4A H 0.0130 0.5026 0.3157 0.031 Uiso 1 1 calc R U . . .
H4C H 0.0334 0.5007 0.2153 0.031 Uiso 1 1 calc R U . . .
H4D H 0.0254 0.5966 0.2717 0.031 Uiso 1 1 calc R U . . .
C5 C 0.21341(19) 0.60033(17) 0.24429(16) 0.0259(5) Uani 1 1 d . . . . .
H5A H 0.2027 0.5668 0.1847 0.039 Uiso 1 1 calc R U . . .
H5B H 0.2839 0.6090 0.2668 0.039 Uiso 1 1 calc R U . . .
H5C H 0.1886 0.6605 0.2419 0.039 Uiso 1 1 calc R U . . .
C6 C 0.18421(16) 0.58435(15) 0.40467(15) 0.0178(4) Uani 1 1 d . . . . .
H6 H 0.2573 0.5985 0.4183 0.021 Uiso 1 1 calc R U . . .
C7 C 0.13783(16) 0.67204(15) 0.43274(15) 0.0179(4) Uani 1 1 d . . . . .
H7 H 0.0650 0.6601 0.4144 0.022 Uiso 1 1 calc R U . . .
C8 C 0.15806(16) 0.70481(15) 0.53425(15) 0.0187(4) Uani 1 1 d . . . . .
C9 C 0.12772(18) 0.80185(16) 0.55221(17) 0.0247(5) Uani 1 1 d . . . . .
H9A H 0.1319 0.8183 0.6162 0.037 Uiso 1 1 calc R U . . .
H9B H 0.0600 0.8034 0.5238 0.037 Uiso 1 1 calc R U . . .
H9C H 0.1719 0.8459 0.5281 0.037 Uiso 1 1 calc R U . . .
C10 C 0.26500(16) 0.70228(15) 0.57328(15) 0.0185(4) Uani 1 1 d . . . . .
C11 C 0.34069(17) 0.74654(16) 0.53544(16) 0.0219(5) Uani 1 1 d . . . . .
H11 H 0.3249 0.7815 0.4876 0.026 Uiso 1 1 calc R U . . .
C12 C 0.43794(17) 0.73992(17) 0.56681(17) 0.0248(5) Uani 1 1 d . . . . .
H12 H 0.4889 0.7694 0.5402 0.030 Uiso 1 1 calc R U . . .
C13 C 0.46101(17) 0.68965(16) 0.63779(17) 0.0235(5) Uani 1 1 d . . . . .
C14 C 0.38751(17) 0.64850(16) 0.67831(16) 0.0226(5) Uani 1 1 d . . . . .
H14 H 0.4037 0.6165 0.7283 0.027 Uiso 1 1 calc R U . . .
C15 C 0.28953(17) 0.65426(16) 0.64541(15) 0.0208(5) Uani 1 1 d . . . . .
H15 H 0.2388 0.6251 0.6725 0.025 Uiso 1 1 calc R U . . .
C16 C 0.56692(19) 0.68279(19) 0.67041(19) 0.0318(6) Uani 1 1 d . . . . .
F1A F 0.45383(13) 0.65187(11) 1.03607(11) 0.0423(4) Uani 1 1 d . . . . .
F2A F 0.35885(13) 0.55817(13) 1.09207(10) 0.0430(4) Uani 1 1 d . . . . .
F3A F 0.30199(17) 0.67383(15) 1.03564(13) 0.0648(7) Uani 1 1 d . . . . .
O1A O -0.05288(12) 0.19854(12) 0.74368(12) 0.0264(4) Uani 1 1 d . . . . .
O2A O 0.04982(12) 0.11566(11) 0.81420(12) 0.0254(4) Uani 1 1 d . . . . .
O3A O 0.36699(11) 0.25655(12) 0.71812(11) 0.0231(4) Uani 1 1 d . . . . .
H3A H 0.3830 0.2281 0.6729 0.035 Uiso 1 1 calc R U . . .
O4A O 0.15504(11) 0.38216(11) 0.65860(11) 0.0208(3) Uani 1 1 d . . . . .
H4AA H 0.1449 0.3735 0.6030 0.031 Uiso 1 1 calc R U . . .
N1A N 0.10989(14) 0.24444(13) 0.75673(13) 0.0202(4) Uani 1 1 d . . . . .
H1A H 0.0957 0.2945 0.7330 0.024 Uiso 1 1 calc R U . . .
C1A C 0.03380(17) 0.18769(16) 0.77009(15) 0.0203(5) Uani 1 1 d . . . . .
C2A C 0.15042(18) 0.10693(17) 0.85191(16) 0.0244(5) Uani 1 1 d . . . . .
H2AA H 0.1551 0.0426 0.8647 0.029 Uiso 1 1 calc R U . . .
H2AB H 0.1668 0.1471 0.9088 0.029 Uiso 1 1 calc R U . . .
C3A C 0.22579(18) 0.13226(16) 0.79193(16) 0.0231(5) Uani 1 1 d . . . . .
C4A C 0.2055(2) 0.06743(17) 0.70486(18) 0.0304(6) Uani 1 1 d . . . . .
H4AB H 0.2030 0.0034 0.7181 0.046 Uiso 1 1 calc R U . . .
H4AC H 0.2582 0.0799 0.6693 0.046 Uiso 1 1 calc R U . . .
H4AD H 0.1424 0.0776 0.6717 0.046 Uiso 1 1 calc R U . . .
C5A C 0.3262(2) 0.12043(19) 0.84382(19) 0.0327(6) Uani 1 1 d . . . . .
H5AA H 0.3397 0.1649 0.8971 0.049 Uiso 1 1 calc R U . . .
H5AB H 0.3777 0.1310 0.8065 0.049 Uiso 1 1 calc R U . . .
H5AC H 0.3254 0.0579 0.8609 0.049 Uiso 1 1 calc R U . . .
C6A C 0.21563(16) 0.23339(16) 0.77707(15) 0.0192(4) Uani 1 1 d . . . . .
H6A H 0.2430 0.2730 0.8335 0.023 Uiso 1 1 calc R U . . .
C7A C 0.26591(16) 0.26984(15) 0.70199(15) 0.0189(4) Uani 1 1 d . . . . .
H7A H 0.2362 0.2318 0.6454 0.023 Uiso 1 1 calc R U . . .
C8A C 0.25647(16) 0.37326(16) 0.68943(15) 0.0195(5) Uani 1 1 d . . . . .
C9A C 0.31968(17) 0.40138(16) 0.61976(16) 0.0219(5) Uani 1 1 d . . . . .
H9AA H 0.3018 0.3583 0.5657 0.033 Uiso 1 1 calc R U . . .
H9AB H 0.3893 0.4001 0.6426 0.033 Uiso 1 1 calc R U . . .
H9AC H 0.3084 0.4637 0.6063 0.033 Uiso 1 1 calc R U . . .
C10A C 0.28492(17) 0.43601(15) 0.77674(15) 0.0197(5) Uani 1 1 d . . . . .
C11A C 0.21446(18) 0.48010(18) 0.81644(18) 0.0293(6) Uani 1 1 d . . . . .
H11A H 0.1479 0.4713 0.7886 0.035 Uiso 1 1 calc R U . . .
C12A C 0.2394(2) 0.53678(19) 0.89595(19) 0.0330(6) Uani 1 1 d . . . . .
H12A H 0.1900 0.5653 0.9226 0.040 Uiso 1 1 calc R U . . .
C13A C 0.3362(2) 0.55153(17) 0.93619(17) 0.0270(5) Uani 1 1 d . . . . .
C14A C 0.40742(19) 0.50916(18) 0.89715(17) 0.0272(5) Uani 1 1 d . . . . .
H14A H 0.4742 0.5198 0.9242 0.033 Uiso 1 1 calc R U . . .
C15A C 0.38209(18) 0.45115(17) 0.81868(16) 0.0248(5) Uani 1 1 d . . . . .
H15A H 0.4315 0.4214 0.7932 0.030 Uiso 1 1 calc R U . . .
C16A C 0.3624(2) 0.6094(2) 1.02370(18) 0.0350(6) Uani 1 1 d . . . . .
F1B_a F 0.66851(17) 0.20942(18) 0.14511(17) 0.0580(5) Uani 0.719(3) 1 d D . P A 1
F2B_a F 0.5232(2) 0.24757(16) 0.1109(2) 0.0580(5) Uani 0.719(3) 1 d D . P A 1
F3B_a F 0.5764(2) 0.14408(17) 0.02596(14) 0.0580(5) Uani 0.719(3) 1 d D . P A 1
F1C_b F 0.6204(7) 0.1323(4) 0.0448(4) 0.0580(5) Uani 0.180(3) 1 d D . P A 2
F2C_b F 0.6468(5) 0.2347(4) 0.1580(4) 0.0580(5) Uani 0.180(3) 1 d D . P A 2
F3C_b F 0.5095(4) 0.2211(5) 0.0701(6) 0.0580(5) Uani 0.180(3) 1 d D . P A 2
F1D_c F 0.6716(4) 0.1646(7) 0.1020(9) 0.0580(5) Uani 0.101(2) 1 d D . P A 3
F2D_c F 0.5745(10) 0.2603(2) 0.1457(6) 0.0580(5) Uani 0.101(2) 1 d D . P A 3
F3D_c F 0.5286(8) 0.1670(8) 0.0269(4) 0.0580(5) Uani 0.101(2) 1 d D . P A 3
O1B O 0.39099(12) 0.15076(12) 0.56663(11) 0.0260(4) Uani 1 1 d . . . . .
O2B O 0.25375(12) 0.18192(11) 0.49000(11) 0.0245(4) Uani 1 1 d . . . . .
O3B O 0.22134(12) -0.08424(11) 0.23746(11) 0.0229(3) Uani 1 1 d . . . . .
H3B H 0.1701 -0.1172 0.2436 0.034 Uiso 1 1 calc R U . . .
O4B O 0.43388(12) -0.07685(11) 0.40466(11) 0.0219(3) Uani 1 1 d . . . . .
H4B H 0.4871 -0.1005 0.4066 0.033 Uiso 1 1 calc R U . . .
N1B N 0.34236(13) 0.07268(13) 0.43124(13) 0.0204(4) Uani 1 1 d . . . . .
H1B H 0.3965 0.0453 0.4378 0.024 Uiso 1 1 calc R U . . .
C1B C 0.33186(16) 0.13450(16) 0.49688(16) 0.0210(5) Uani 1 1 d . . . . .
C2B C 0.19085(17) 0.17169(16) 0.40483(16) 0.0234(5) Uani 1 1 d . . . . .
H2BA H 0.2219 0.2106 0.3648 0.028 Uiso 1 1 calc R U . . .
H2BB H 0.1270 0.1943 0.4133 0.028 Uiso 1 1 calc R U . . .
C3B C 0.17195(16) 0.07293(16) 0.36091(16) 0.0217(5) Uani 1 1 d . . . . .
C4B C 0.11878(18) 0.01211(17) 0.41894(19) 0.0279(5) Uani 1 1 d . . . . .
H4BA H 0.1615 0.0101 0.4750 0.042 Uiso 1 1 calc R U . . .
H4BB H 0.1026 -0.0503 0.3882 0.042 Uiso 1 1 calc R U . . .
H4BC H 0.0581 0.0375 0.4308 0.042 Uiso 1 1 calc R U . . .
C5B C 0.10671(19) 0.07724(18) 0.27267(18) 0.0303(6) Uani 1 1 d . . . . .
H5BA H 0.0479 0.1066 0.2837 0.045 Uiso 1 1 calc R U . . .
H5BB H 0.0870 0.0148 0.2431 0.045 Uiso 1 1 calc R U . . .
H5BC H 0.1434 0.1131 0.2348 0.045 Uiso 1 1 calc R U . . .
C6B C 0.27444(16) 0.04376(15) 0.34806(15) 0.0192(4) Uani 1 1 d . . . . .
H6B H 0.2988 0.0785 0.3010 0.023 Uiso 1 1 calc R U . . .
C7B C 0.28000(16) -0.05938(15) 0.32120(15) 0.0196(5) Uani 1 1 d . . . . .
H7B H 0.2519 -0.0956 0.3656 0.024 Uiso 1 1 calc R U . . .
C8B C 0.38662(16) -0.08469(16) 0.31446(15) 0.0198(5) Uani 1 1 d . . . . .
C9B C 0.38209(18) -0.18489(16) 0.27435(17) 0.0244(5) Uani 1 1 d . . . . .
H9BA H 0.4490 -0.2022 0.2751 0.037 Uiso 1 1 calc R U . . .
H9BB H 0.3487 -0.1917 0.2131 0.037 Uiso 1 1 calc R U . . .
H9BC H 0.3457 -0.2249 0.3091 0.037 Uiso 1 1 calc R U . . .
C10B C 0.44118(17) -0.02014(16) 0.26057(16) 0.0215(5) Uani 1 1 d . . . . .
C11B C 0.40713(19) -0.01794(18) 0.17100(17) 0.0289(5) Uani 1 1 d . . . . .
H11B H 0.3517 -0.0588 0.1433 0.035 Uiso 1 1 calc R U . . .
C12B C 0.4529(2) 0.0428(2) 0.12200(18) 0.0332(6) Uani 1 1 d . . . . .
H12B H 0.4290 0.0437 0.0611 0.040 Uiso 1 1 calc R U . . .
C13B C 0.53466(18) 0.10285(17) 0.16288(17) 0.0326(6) Uani 1 1 d D . . . .
C14B C 0.57132(19) 0.09910(17) 0.24999(19) 0.0293(6) Uani 1 1 d . . . . .
H14B H 0.6286 0.1381 0.2769 0.035 Uiso 1 1 calc R U . . .
C15B C 0.52481(17) 0.03848(16) 0.29863(17) 0.0241(5) Uani 1 1 d . . . . .
H15B H 0.5503 0.0367 0.3591 0.029 Uiso 1 1 calc R U . . .
C16B C 0.57626(17) 0.17272(19) 0.11094(16) 0.0580(5) Uani 1 1 d D . . . .
O1S O 0.0929(2) 0.41417(16) 0.08126(14) 0.0522(6) Uani 1 1 d . . . . .
C1S C -0.0069(3) 0.3613(2) -0.0568(2) 0.0520(9) Uani 1 1 d D . . . .
H1SA H -0.0574 0.3136 -0.0464 0.078 Uiso 1 1 calc R U . . .
H1SB H 0.0130 0.3460 -0.1150 0.078 Uiso 1 1 calc R U . . .
H1SC H -0.0335 0.4208 -0.0549 0.078 Uiso 1 1 calc R U . . .
C2S C 0.0791(2) 0.3663(2) 0.01228(19) 0.0452(8) Uani 1 1 d D . . . .
O2S_a O 0.1496(3) 0.3164(3) -0.0179(3) 0.0493(10) Uani 0.738(9) 1 d D . P B 1
C3S_a C 0.2395(4) 0.3184(4) 0.0443(4) 0.0613(18) Uani 0.738(9) 1 d D . P B 1
H3SA_a H 0.2544 0.3794 0.0796 0.074 Uiso 0.738(9) 1 calc R U P B 1
H3SB_a H 0.2953 0.3076 0.0116 0.074 Uiso 0.738(9) 1 calc R U P B 1
C4S_a C 0.2264(6) 0.2453(5) 0.1044(4) 0.078(2) Uani 0.738(9) 1 d D . P B 1
H4SA_a H 0.2031 0.1862 0.0689 0.117 Uiso 0.738(9) 1 calc R U P B 1
H4SB_a H 0.1779 0.2612 0.1430 0.117 Uiso 0.738(9) 1 calc R U P B 1
H4SC_a H 0.2894 0.2405 0.1407 0.117 Uiso 0.738(9) 1 calc R U P B 1
O2T_b O 0.1267(9) 0.2879(6) 0.0050(7) 0.0493(10) Uani 0.262(9) 1 d D . P B 2
C3T_b C 0.2113(10) 0.2754(13) 0.0688(11) 0.064(5) Uani 0.262(9) 1 d D . P B 2
H3TA_b H 0.2200 0.2091 0.0649 0.076 Uiso 0.262(9) 1 calc R U P B 2
H3TB_b H 0.1967 0.2941 0.1290 0.076 Uiso 0.262(9) 1 calc R U P B 2
C4T_b C 0.3063(17) 0.3278(19) 0.0572(13) 0.109(9) Uani 0.262(9) 1 d D U P B 2
H4TA_b H 0.3176 0.3161 -0.0045 0.163 Uiso 0.262(9) 1 calc R U P B 2
H4TB_b H 0.3604 0.3078 0.0964 0.163 Uiso 0.262(9) 1 calc R U P B 2
H4TC_b H 0.3032 0.3937 0.0720 0.163 Uiso 0.262(9) 1 calc R U P B 2
O3S O 0.12846(17) 0.87130(14) 0.81874(14) 0.0444(5) Uani 1 1 d . . . . .
C6S C 0.1011(2) 0.80099(19) 0.84666(18) 0.0421(7) Uani 1 1 d D . . . .
O4S_a O 0.1259(3) 0.7845(2) 0.93352(18) 0.0376(6) Uani 0.598(3) 1 d D . P C 1
C5S_a C 0.0606(13) 0.7164(5) 0.7889(10) 0.040(2) Uani 0.598(3) 1 d D . P C 1
H5SA_a H 0.1112 0.6947 0.7553 0.061 Uiso 0.598(3) 1 calc R U P C 1
H5SB_a H 0.0041 0.7291 0.7477 0.061 Uiso 0.598(3) 1 calc R U P C 1
H5SC_a H 0.0394 0.6690 0.8251 0.061 Uiso 0.598(3) 1 calc R U P C 1
C7S_a C 0.1731(4) 0.8619(4) 0.9964(3) 0.0488(9) Uani 0.598(3) 1 d D . P C 1
H7SA_a H 0.2241 0.8969 0.9695 0.059 Uiso 0.598(3) 1 calc R U P C 1
H7SB_a H 0.2059 0.8387 1.0499 0.059 Uiso 0.598(3) 1 calc R U P C 1
C8S_a C 0.0995(5) 0.9243(4) 1.0221(4) 0.0488(9) Uani 0.598(3) 1 d D . P C 1
H8SA_a H 0.1324 0.9741 1.0666 0.073 Uiso 0.598(3) 1 calc R U P C 1
H8SB_a H 0.0478 0.8893 1.0469 0.073 Uiso 0.598(3) 1 calc R U P C 1
H8SC_a H 0.0702 0.9506 0.9698 0.073 Uiso 0.598(3) 1 calc R U P C 1
O4T_b O 0.0486(4) 0.8042(3) 0.9176(3) 0.0376(6) Uani 0.402(3) 1 d D . P C 2
C5T_b C 0.082(2) 0.7068(8) 0.8011(17) 0.040(2) Uani 0.402(3) 1 d D . P C 2
H5TA_b H 0.1369 0.6719 0.8204 0.061 Uiso 0.402(3) 1 calc R U P C 2
H5TB_b H 0.0767 0.7090 0.7370 0.061 Uiso 0.402(3) 1 calc R U P C 2
H5TC_b H 0.0209 0.6768 0.8156 0.061 Uiso 0.402(3) 1 calc R U P C 2
C7T_b C 0.0476(6) 0.8929(5) 0.9688(5) 0.0488(9) Uani 0.402(3) 1 d D . P C 2
H7TA_b H -0.0049 0.8886 1.0068 0.059 Uiso 0.402(3) 1 calc R U P C 2
H7TB_b H 0.0329 0.9397 0.9280 0.059 Uiso 0.402(3) 1 calc R U P C 2
C8T_b C 0.1448(6) 0.9222(7) 1.0254(6) 0.0488(9) Uani 0.402(3) 1 d D . P C 2
H8TA_b H 0.1567 0.8786 1.0691 0.073 Uiso 0.402(3) 1 calc R U P C 2
H8TB_b H 0.1440 0.9838 1.0562 0.073 Uiso 0.402(3) 1 calc R U P C 2
H8TC_b H 0.1971 0.9234 0.9881 0.073 Uiso 0.402(3) 1 calc R U P C 2

loop_
_atom_site_aniso_label
_atom_site_aniso_U_11
_atom_site_aniso_U_22
_atom_site_aniso_U_33
_atom_site_aniso_U_23
_atom_site_aniso_U_13
_atom_site_aniso_U_12
F1 0.0264(8) 0.0404(10) 0.0816(14) 0.0033(9) -0.0147(9) -0.0054(7)
F2 0.0252(8) 0.0492(10) 0.0577(11) 0.0259(9) -0.0011(7) 0.0090(7)
F3 0.0276(8) 0.0842(15) 0.0538(11) 0.0145(10) 0.0116(8) 0.0219(9)
O1 0.0217(8) 0.0188(8) 0.0247(8) 0.0064(7) -0.0003(6) 0.0010(6)
O2 0.0280(8) 0.0172(8) 0.0221(8) 0.0014(6) 0.0027(7) 0.0028(6)
O3 0.0238(8) 0.0189(8) 0.0227(8) 0.0067(7) 0.0008(7) 0.0000(6)
O4 0.0169(7) 0.0231(8) 0.0222(8) 0.0040(7) 0.0037(6) 0.0003(6)
N1 0.0217(9) 0.0169(9) 0.0170(9) 0.0016(7) 0.0016(7) 0.0014(7)
C1 0.0149(10) 0.0178(11) 0.0208(11) 0.0030(9) -0.0028(8) 0.0036(8)
C2 0.0230(11) 0.0226(12) 0.0218(12) 0.0016(9) 0.0059(9) 0.0044(9)
C3 0.0193(10) 0.0171(11) 0.0189(11) 0.0014(9) 0.0035(9) 0.0022(8)
C4 0.0209(11) 0.0226(11) 0.0177(11) -0.0002(9) -0.0009(9) 0.0028(9)
C5 0.0313(12) 0.0244(12) 0.0228(12) 0.0013(10) 0.0098(10) 0.0002(10)
C6 0.0155(10) 0.0189(11) 0.0187(11) 0.0034(9) 0.0008(8) 0.0013(8)
C7 0.0157(10) 0.0168(11) 0.0212(11) 0.0030(9) 0.0024(8) 0.0003(8)
C8 0.0179(10) 0.0173(11) 0.0214(11) 0.0024(9) 0.0038(9) 0.0021(8)
C9 0.0270(12) 0.0200(12) 0.0263(12) -0.0014(10) 0.0021(10) 0.0050(9)
C10 0.0193(10) 0.0145(10) 0.0202(11) -0.0012(8) 0.0013(9) 0.0000(8)
C11 0.0210(11) 0.0208(11) 0.0229(12) 0.0044(9) 0.0010(9) -0.0021(9)
C12 0.0210(11) 0.0247(12) 0.0274(13) 0.0053(10) 0.0025(9) -0.0045(9)
C13 0.0193(11) 0.0213(12) 0.0280(12) 0.0003(10) -0.0002(9) 0.0011(9)
C14 0.0239(11) 0.0186(11) 0.0242(12) 0.0033(9) 0.0001(9) 0.0006(9)
C15 0.0214(11) 0.0191(11) 0.0218(11) 0.0029(9) 0.0039(9) 0.0004(9)
C16 0.0236(12) 0.0338(14) 0.0379(15) 0.0087(12) 0.0005(11) 0.0036(10)
F1A 0.0555(11) 0.0350(9) 0.0307(9) -0.0032(7) -0.0011(8) -0.0070(8)
F2A 0.0500(10) 0.0545(11) 0.0239(8) 0.0019(7) 0.0085(7) 0.0014(8)
F3A 0.0772(14) 0.0633(13) 0.0468(11) -0.0288(10) -0.0158(10) 0.0434(11)
O1A 0.0206(8) 0.0288(9) 0.0292(9) 0.0087(7) 0.0004(7) -0.0019(7)
O2A 0.0252(8) 0.0222(8) 0.0287(9) 0.0091(7) 0.0010(7) -0.0001(7)
O3A 0.0186(8) 0.0265(9) 0.0247(9) -0.0005(7) 0.0043(6) 0.0073(6)
O4A 0.0180(7) 0.0230(8) 0.0214(8) 0.0031(7) 0.0009(6) 0.0043(6)
N1A 0.0197(9) 0.0181(9) 0.0237(10) 0.0047(8) 0.0044(8) 0.0031(7)
C1A 0.0227(11) 0.0202(11) 0.0177(11) 0.0022(9) 0.0028(9) 0.0014(9)
C2A 0.0266(12) 0.0228(12) 0.0241(12) 0.0052(10) 0.0016(10) 0.0056(9)
C3A 0.0271(12) 0.0187(11) 0.0249(12) 0.0043(9) 0.0049(10) 0.0055(9)
C4A 0.0434(15) 0.0174(12) 0.0323(14) 0.0021(10) 0.0107(12) 0.0058(10)
C5A 0.0302(13) 0.0336(14) 0.0384(15) 0.0135(12) 0.0054(11) 0.0143(11)
C6A 0.0189(10) 0.0203(11) 0.0182(11) -0.0004(9) 0.0018(8) 0.0043(8)
C7A 0.0176(10) 0.0191(11) 0.0199(11) -0.0007(9) 0.0030(9) 0.0041(8)
C8A 0.0164(10) 0.0206(11) 0.0217(11) 0.0023(9) 0.0023(9) 0.0039(8)
C9A 0.0219(11) 0.0223(12) 0.0220(12) 0.0030(9) 0.0046(9) 0.0024(9)
C10A 0.0224(11) 0.0154(10) 0.0217(11) 0.0035(9) 0.0026(9) 0.0028(8)
C11A 0.0225(12) 0.0316(14) 0.0321(14) -0.0035(11) 0.0023(10) 0.0048(10)
C12A 0.0301(13) 0.0350(15) 0.0336(14) -0.0062(12) 0.0058(11) 0.0102(11)
C13A 0.0359(13) 0.0224(12) 0.0226(12) 0.0020(10) 0.0023(10) 0.0065(10)
C14A 0.0279(12) 0.0284(13) 0.0236(12) 0.0022(10) -0.0020(10) 0.0043(10)
C15A 0.0246(12) 0.0263(12) 0.0240(12) 0.0024(10) 0.0034(10) 0.0066(10)
C16A 0.0431(16) 0.0343(15) 0.0270(14) -0.0014(11) 0.0014(12) 0.0117(12)
F1B_a 0.0843(12) 0.0436(8) 0.0439(8) -0.0007(6) 0.0252(8) -0.0216(7)
F2B_a 0.0843(12) 0.0436(8) 0.0439(8) -0.0007(6) 0.0252(8) -0.0216(7)
F3B_a 0.0843(12) 0.0436(8) 0.0439(8) -0.0007(6) 0.0252(8) -0.0216(7)
F1C_b 0.0843(12) 0.0436(8) 0.0439(8) -0.0007(6) 0.0252(8) -0.0216(7)
F2C_b 0.0843(12) 0.0436(8) 0.0439(8) -0.0007(6) 0.0252(8) -0.0216(7)
F3C_b 0.0843(12) 0.0436(8) 0.0439(8) -0.0007(6) 0.0252(8) -0.0216(7)
F1D_c 0.0843(12) 0.0436(8) 0.0439(8) -0.0007(6) 0.0252(8) -0.0216(7)
F2D_c 0.0843(12) 0.0436(8) 0.0439(8) -0.0007(6) 0.0252(8) -0.0216(7)
F3D_c 0.0843(12) 0.0436(8) 0.0439(8) -0.0007(6) 0.0252(8) -0.0216(7)
O1B 0.0229(8) 0.0301(9) 0.0237(9) -0.0042(7) 0.0009(7) 0.0080(7)
O2B 0.0221(8) 0.0235(8) 0.0270(9) -0.0033(7) 0.0014(7) 0.0072(7)
O3B 0.0186(8) 0.0243(9) 0.0239(8) -0.0005(7) 0.0021(6) -0.0031(6)
O4B 0.0200(8) 0.0225(8) 0.0235(8) 0.0015(7) 0.0021(6) 0.0067(6)
N1B 0.0154(8) 0.0210(10) 0.0238(10) -0.0020(8) 0.0016(7) 0.0041(7)
C1B 0.0193(10) 0.0201(11) 0.0247(12) 0.0024(9) 0.0058(9) 0.0041(9)
C2B 0.0208(11) 0.0214(12) 0.0278(12) 0.0020(10) 0.0009(9) 0.0055(9)
C3B 0.0180(10) 0.0196(11) 0.0272(12) 0.0017(9) 0.0027(9) 0.0030(9)
C4B 0.0196(11) 0.0227(12) 0.0430(15) 0.0037(11) 0.0097(10) 0.0028(9)
C5B 0.0261(12) 0.0276(13) 0.0351(14) 0.0002(11) -0.0042(11) 0.0074(10)
C6B 0.0181(10) 0.0175(11) 0.0217(11) 0.0025(9) 0.0023(9) 0.0016(8)
C7B 0.0184(10) 0.0176(11) 0.0225(11) 0.0010(9) 0.0037(9) 0.0007(8)
C8B 0.0192(10) 0.0188(11) 0.0208(11) -0.0008(9) 0.0028(9) 0.0024(8)
C9B 0.0237(11) 0.0186(11) 0.0304(13) -0.0023(10) 0.0053(10) 0.0027(9)
C10B 0.0193(10) 0.0196(11) 0.0257(12) -0.0021(9) 0.0063(9) 0.0029(9)
C11B 0.0259(12) 0.0319(14) 0.0270(13) 0.0004(11) 0.0049(10) -0.0043(10)
C12B 0.0349(14) 0.0394(16) 0.0248(13) 0.0057(11) 0.0056(11) -0.0032(12)
C13B 0.0335(14) 0.0281(14) 0.0380(15) 0.0032(11) 0.0140(12) 0.0007(11)
C14B 0.0246(12) 0.0225(12) 0.0398(15) -0.0027(11) 0.0084(11) -0.0012(10)
C15B 0.0220(11) 0.0205(12) 0.0289(13) -0.0017(10) 0.0037(10) 0.0025(9)
C16B 0.0843(12) 0.0436(8) 0.0439(8) -0.0007(6) 0.0252(8) -0.0216(7)
O1S 0.0844(18) 0.0416(12) 0.0282(11) -0.0090(9) 0.0048(11) 0.0126(12)
C1S 0.086(3) 0.0399(18) 0.0291(16) 0.0009(13) 0.0013(16) 0.0170(17)
C2S 0.077(2) 0.0311(15) 0.0290(15) -0.0008(12) 0.0122(15) 0.0110(15)
O2S_a 0.072(2) 0.045(2) 0.032(2) -0.0024(15) 0.0114(15) 0.0139(18)
C3S_a 0.074(5) 0.051(4) 0.057(4) -0.004(3) 0.012(3) 0.005(3)
C4S_a 0.117(6) 0.058(4) 0.049(4) -0.003(3) -0.024(4) 0.017(4)
O2T_b 0.072(2) 0.045(2) 0.032(2) -0.0024(15) 0.0114(15) 0.0139(18)
C3T_b 0.089(14) 0.053(13) 0.049(12) -0.002(9) -0.001(10) 0.030(11)
C4T_b 0.077(14) 0.16(2) 0.064(12) 0.016(12) -0.027(11) -0.038(14)
O3S 0.0609(14) 0.0312(11) 0.0415(12) 0.0078(9) 0.0110(10) -0.0005(10)
C6S 0.063(2) 0.0315(15) 0.0307(15) 0.0043(12) 0.0094(14) -0.0040(14)
O4S_a 0.0480(16) 0.0328(14) 0.0315(14) 0.0031(11) 0.0051(13) 0.0033(12)
C5S_a 0.061(8) 0.032(2) 0.029(5) 0.005(3) 0.006(3) 0.006(2)
C7S_a 0.054(2) 0.0524(18) 0.0385(16) -0.0029(13) 0.0074(18) 0.006(2)
C8S_a 0.054(2) 0.0524(18) 0.0385(16) -0.0029(13) 0.0074(18) 0.006(2)
O4T_b 0.0480(16) 0.0328(14) 0.0315(14) 0.0031(11) 0.0051(13) 0.0033(12)
C5T_b 0.061(8) 0.032(2) 0.029(5) 0.005(3) 0.006(3) 0.006(2)
C7T_b 0.054(2) 0.0524(18) 0.0385(16) -0.0029(13) 0.0074(18) 0.006(2)
C8T_b 0.054(2) 0.0524(18) 0.0385(16) -0.0029(13) 0.0074(18) 0.006(2)

loop_
_atom_type_symbol
_atom_type_description
_atom_type_scat_dispersion_real
_atom_type_scat_dispersion_imag
_atom_type_scat_source
C C 0.0181 0.0091 'International Tables Vol C Tables 4.2.6.8 and 6.1.1.4'
H H 0.0000 0.0000 'International Tables Vol C Tables 4.2.6.8 and 6.1.1.4'
F F 0.0727 0.0534 'International Tables Vol C Tables 4.2.6.8 and 6.1.1.4'
N N 0.0311 0.0180 'International Tables Vol C Tables 4.2.6.8 and 6.1.1.4'
O O 0.0492 0.0322 'International Tables Vol C Tables 4.2.6.8 and 6.1.1.4'

loop_
_geom_angle_atom_site_label_1
_geom_angle_atom_site_label_2
_geom_angle_atom_site_label_3
_geom_angle
C1 O2 C2 117.66(18)
C7 O3 H3 109.5
C8 O4 H4 109.5
C1 N1 H1 116.3
C1 N1 C6 127.47(19)
C6 N1 H1 116.3
O1 C1 O2 117.6(2)
O1 C1 N1 123.0(2)
O2 C1 N1 119.4(2)
O2 C2 H2A 109.0
O2 C2 H2B 109.0
O2 C2 C3 113.04(18)
H2A C2 H2B 107.8
C3 C2 H2A 109.0
C3 C2 H2B 109.0
C2 C3 C4 110.40(19)
C2 C3 C5 105.20(19)
C2 C3 C6 105.45(18)
C4 C3 C5 110.03(19)
C4 C3 C6 112.06(18)
C5 C3 C6 113.37(19)
C3 C4 H4A 109.5
C3 C4 H4C 109.5
C3 C4 H4D 109.5
H4A C4 H4C 109.5
H4A C4 H4D 109.5
H4C C4 H4D 109.5
C3 C5 H5A 109.5
C3 C5 H5B 109.5
C3 C5 H5C 109.5
H5A C5 H5B 109.5
H5A C5 H5C 109.5
H5B C5 H5C 109.5
N1 C6 C3 107.86(18)
N1 C6 H6 107.9
N1 C6 C7 108.88(18)
C3 C6 H6 107.9
C7 C6 C3 116.20(18)
C7 C6 H6 107.9
O3 C7 C6 107.81(18)
O3 C7 H7 108.3
O3 C7 C8 109.13(17)
C6 C7 H7 108.3
C6 C7 C8 114.69(18)
C8 C7 H7 108.3
O4 C8 C7 108.10(17)
O4 C8 C9 108.86(18)
O4 C8 C10 106.86(18)
C9 C8 C7 110.14(18)
C10 C8 C7 112.40(18)
C10 C8 C9 110.34(18)
C8 C9 H9A 109.5
C8 C9 H9B 109.5
C8 C9 H9C 109.5
H9A C9 H9B 109.5
H9A C9 H9C 109.5
H9B C9 H9C 109.5
C11 C10 C8 120.2(2)
C15 C10 C8 120.9(2)
C15 C10 C11 118.8(2)
C10 C11 H11 119.6
C12 C11 C10 120.7(2)
C12 C11 H11 119.6
C11 C12 H12 120.2
C11 C12 C13 119.6(2)
C13 C12 H12 120.2
C12 C13 C16 118.7(2)
C14 C13 C12 120.6(2)
C14 C13 C16 120.7(2)
C13 C14 H14 120.3
C13 C14 C15 119.5(2)
C15 C14 H14 120.3
C10 C15 C14 120.7(2)
C10 C15 H15 119.6
C14 C15 H15 119.6
F1 C16 C13 112.7(2)
F2 C16 F1 106.0(2)
F2 C16 F3 106.8(2)
F2 C16 C13 113.0(2)
F3 C16 F1 105.3(2)
F3 C16 C13 112.5(2)
C1A O2A C2A 117.78(18)
C7A O3A H3A 109.5
C8A O4A H4AA 109.5
C1A N1A H1A 116.2
C1A N1A C6A 127.7(2)
C6A N1A H1A 116.2
O1A C1A O2A 117.5(2)
O1A C1A N1A 123.1(2)
N1A C1A O2A 119.4(2)
O2A C2A H2AA 108.8
O2A C2A H2AB 108.8
O2A C2A C3A 113.61(19)
H2AA C2A H2AB 107.7
C3A C2A H2AA 108.8
C3A C2A H2AB 108.8
C2A C3A C4A 110.0(2)
C2A C3A C5A 105.6(2)
C2A C3A C6A 105.63(19)
C4A C3A C6A 112.4(2)
C5A C3A C4A 110.7(2)
C5A C3A C6A 112.2(2)
C3A C4A H4AB 109.5
C3A C4A H4AC 109.5
C3A C4A H4AD 109.5
H4AB C4A H4AC 109.5
H4AB C4A H4AD 109.5
H4AC C4A H4AD 109.5
C3A C5A H5AA 109.5
C3A C5A H5AB 109.5
C3A C5A H5AC 109.5
H5AA C5A H5AB 109.5
H5AA C5A H5AC 109.5
H5AB C5A H5AC 109.5
N1A C6A C3A 108.51(18)
N1A C6A H6A 108.3
N1A C6A C7A 107.00(18)
C3A C6A H6A 108.3
C7A C6A C3A 116.33(19)
C7A C6A H6A 108.3
O3A C7A C6A 108.11(18)
O3A C7A H7A 108.0
O3A C7A C8A 109.18(18)
C6A C7A H7A 108.0
C6A C7A C8A 115.41(18)
C8A C7A H7A 108.0
O4A C8A C7A 108.22(17)
O4A C8A C9A 109.36(18)
O4A C8A C10A 106.96(18)
C9A C8A C7A 108.77(18)
C9A C8A C10A 111.44(19)
C10A C8A C7A 111.99(18)
C8A C9A H9AA 109.5
C8A C9A H9AB 109.5
C8A C9A H9AC 109.5
H9AA C9A H9AB 109.5
H9AA C9A H9AC 109.5
H9AB C9A H9AC 109.5
C11A C10A C8A 120.9(2)
C11A C10A C15A 118.0(2)
C15A C10A C8A 121.2(2)
C10A C11A H11A 119.3
C12A C11A C10A 121.4(2)
C12A C11A H11A 119.3
C11A C12A H12A 120.1
C13A C12A C11A 119.8(2)
C13A C12A H12A 120.1
C12A C13A C14A 119.6(2)
C12A C13A C16A 119.8(2)
C14A C13A C16A 120.5(2)
C13A C14A H14A 119.8
C13A C14A C15A 120.5(2)
C15A C14A H14A 119.8
C10A C15A H15A 119.6
C14A C15A C10A 120.8(2)
C14A C15A H15A 119.6
F1A C16A F2A 105.0(2)
F1A C16A F3A 107.3(2)
F1A C16A C13A 113.1(2)
F2A C16A C13A 111.7(2)
F3A C16A F2A 106.1(2)
F3A C16A C13A 113.1(2)
C1B O2B C2B 117.52(18)
C7B O3B H3B 109.5
C8B O4B H4B 109.5
C1B N1B H1B 116.0
C1B N1B C6B 128.01(19)
C6B N1B H1B 116.0
O1B C1B O2B 117.2(2)
O1B C1B N1B 123.2(2)
N1B C1B O2B 119.5(2)
O2B C2B H2BA 108.9
O2B C2B H2BB 108.9
O2B C2B C3B 113.44(19)
H2BA C2B H2BB 107.7
C3B C2B H2BA 108.9
C3B C2B H2BB 108.9
C2B C3B C4B 110.1(2)
C2B C3B C5B 105.27(19)
C2B C3B C6B 105.62(18)
C4B C3B C5B 110.6(2)
C4B C3B C6B 112.56(19)
C5B C3B C6B 112.4(2)
C3B C4B H4BA 109.5
C3B C4B H4BB 109.5
C3B C4B H4BC 109.5
H4BA C4B H4BB 109.5
H4BA C4B H4BC 109.5
H4BB C4B H4BC 109.5
C3B C5B H5BA 109.5
C3B C5B H5BB 109.5
C3B C5B H5BC 109.5
H5BA C5B H5BB 109.5
H5BA C5B H5BC 109.5
H5BB C5B H5BC 109.5
N1B C6B C3B 108.30(18)
N1B C6B H6B 107.6
N1B C6B C7B 108.41(18)
C3B C6B H6B 107.6
C7B C6B C3B 116.87(18)
C7B C6B H6B 107.6
O3B C7B C6B 107.80(18)
O3B C7B H7B 108.7
O3B C7B C8B 108.61(18)
C6B C7B H7B 108.7
C6B C7B C8B 114.08(18)
C8B C7B H7B 108.7
O4B C8B C7B 104.64(17)
O4B C8B C9B 108.46(18)
O4B C8B C10B 111.28(18)
C9B C8B C7B 109.64(18)
C10B C8B C7B 111.77(18)
C10B C8B C9B 110.83(19)
C8B C9B H9BA 109.5
C8B C9B H9BB 109.5
C8B C9B H9BC 109.5
H9BA C9B H9BB 109.5
H9BA C9B H9BC 109.5
H9BB C9B H9BC 109.5
C11B C10B C8B 120.1(2)
C15B C10B C8B 121.8(2)
C15B C10B C11B 118.1(2)
C10B C11B H11B 119.5
C12B C11B C10B 121.0(2)
C12B C11B H11B 119.5
C11B C12B H12B 120.3
C11B C12B C13B 119.5(3)
C13B C12B H12B 120.3
C12B C13B C16B 118.1(2)
C14B C13B C12B 120.2(2)
C14B C13B C16B 121.6(2)
C13B C14B H14B 120.1
C13B C14B C15B 119.9(2)
C15B C14B H14B 120.1
C10B C15B H15B 119.4
C14B C15B C10B 121.2(2)
C14B C15B H15B 119.4
F1B_a C16B F2B_a 103.66(19)
F1B_a C16B C13B 113.6(2)
F2B_a C16B C13B 110.9(2)
F3B_a C16B F1B_a 107.6(2)
F3B_a C16B F2B_a 105.2(2)
F3B_a C16B C13B 114.9(2)
F1C_b C16B C13B 110.9(2)
F2C_b C16B F1C_b 104.8(2)
F2C_b C16B C13B 114.4(2)
F3C_b C16B F1C_b 105.2(2)
F3C_b C16B F2C_b 106.4(2)
F3C_b C16B C13B 114.4(3)
F1D_c C16B F3D_c 105.0(2)
F1D_c C16B C13B 112.8(3)
F2D_c C16B F1D_c 105.6(2)
F2D_c C16B F3D_c 105.5(2)
F2D_c C16B C13B 114.2(3)
F3D_c C16B C13B 113.0(3)
H1SA C1S H1SB 109.5
H1SA C1S H1SC 109.5
H1SB C1S H1SC 109.5
C2S C1S H1SA 109.5
C2S C1S H1SB 109.5
C2S C1S H1SC 109.5
O1S C2S C1S 126.4(3)
O1S C2S O2S_a 122.8(3)
O1S C2S O2T_b 118.6(5)
O2S_a C2S C1S 110.3(3)
O2T_b C2S C1S 111.5(5)
C2S O2S_a C3S_a 115.1(4)
O2S_a C3S_a H3SA_a 109.8
O2S_a C3S_a H3SB_a 109.8
O2S_a C3S_a C4S_a 109.2(6)
H3SA_a C3S_a H3SB_a 108.3
C4S_a C3S_a H3SA_a 109.8
C4S_a C3S_a H3SB_a 109.8
C3S_a C4S_a H4SA_a 109.5
C3S_a C4S_a H4SB_a 109.5
C3S_a C4S_a H4SC_a 109.5
H4SA_a C4S_a H4SB_a 109.5
H4SA_a C4S_a H4SC_a 109.5
H4SB_a C4S_a H4SC_a 109.5
C2S O2T_b C3T_b 121.4(10)
O2T_b C3T_b H3TA_b 108.4
O2T_b C3T_b H3TB_b 108.4
O2T_b C3T_b C4T_b 115(2)
H3TA_b C3T_b H3TB_b 107.5
C4T_b C3T_b H3TA_b 108.4
C4T_b C3T_b H3TB_b 108.4
C3T_b C4T_b H4TA_b 109.5
C3T_b C4T_b H4TB_b 109.5
C3T_b C4T_b H4TC_b 109.5
H4TA_b C4T_b H4TB_b 109.5
H4TA_b C4T_b H4TC_b 109.5
H4TB_b C4T_b H4TC_b 109.5
O3S C6S O4S_a 123.2(3)
O3S C6S C5S_a 123.1(8)
O3S C6S O4T_b 119.7(3)
O3S C6S C5T_b 129.2(14)
O4S_a C6S C5S_a 112.0(7)
O4T_b C6S C5T_b 107.4(15)
C6S O4S_a C7S_a 117.3(3)
C6S C5S_a H5SA_a 109.5
C6S C5S_a H5SB_a 109.5
C6S C5S_a H5SC_a 109.5
H5SA_a C5S_a H5SB_a 109.5
H5SA_a C5S_a H5SC_a 109.5
H5SB_a C5S_a H5SC_a 109.5
O4S_a C7S_a H7SA_a 109.4
O4S_a C7S_a H7SB_a 109.4
O4S_a C7S_a C8S_a 111.0(5)
H7SA_a C7S_a H7SB_a 108.0
C8S_a C7S_a H7SA_a 109.4
C8S_a C7S_a H7SB_a 109.4
C7S_a C8S_a H8SA_a 109.5
C7S_a C8S_a H8SB_a 109.5
C7S_a C8S_a H8SC_a 109.5
H8SA_a C8S_a H8SB_a 109.5
H8SA_a C8S_a H8SC_a 109.5
H8SB_a C8S_a H8SC_a 109.5
C6S O4T_b C7T_b 118.1(5)
C6S C5T_b H5TA_b 109.5
C6S C5T_b H5TB_b 109.5
C6S C5T_b H5TC_b 109.5
H5TA_b C5T_b H5TB_b 109.5
H5TA_b C5T_b H5TC_b 109.5
H5TB_b C5T_b H5TC_b 109.5
O4T_b C7T_b H7TA_b 109.5
O4T_b C7T_b H7TB_b 109.5
O4T_b C7T_b C8T_b 110.8(7)
H7TA_b C7T_b H7TB_b 108.1
C8T_b C7T_b H7TA_b 109.5
C8T_b C7T_b H7TB_b 109.5
C7T_b C8T_b H8TA_b 109.5
C7T_b C8T_b H8TB_b 109.5
C7T_b C8T_b H8TC_b 109.5
H8TA_b C8T_b H8TB_b 109.5
H8TA_b C8T_b H8TC_b 109.5
H8TB_b C8T_b H8TC_b 109.5

loop_
_geom_bond_atom_site_label_1
_geom_bond_atom_site_label_2
_geom_bond_distance
F1 C16 1.342(3)
F2 C16 1.337(3)
F3 C16 1.337(3)
O1 C1 1.242(3)
O2 C1 1.331(3)
O2 C2 1.452(3)
O3 H3 0.8400
O3 C7 1.415(3)
O4 H4 0.8400
O4 C8 1.436(3)
N1 H1 0.8800
N1 C1 1.333(3)
N1 C6 1.476(3)
C2 H2A 0.9900
C2 H2B 0.9900
C2 C3 1.517(3)
C3 C4 1.532(3)
C3 C5 1.534(3)
C3 C6 1.546(3)
C4 H4A 0.9800
C4 H4C 0.9800
C4 H4D 0.9800
C5 H5A 0.9800
C5 H5B 0.9800
C5 H5C 0.9800
C6 H6 1.0000
C6 C7 1.542(3)
C7 H7 1.0000
C7 C8 1.563(3)
C8 C9 1.533(3)
C8 C10 1.521(3)
C9 H9A 0.9800
C9 H9B 0.9800
C9 H9C 0.9800
C10 C11 1.399(3)
C10 C15 1.391(3)
C11 H11 0.9500
C11 C12 1.379(3)
C12 H12 0.9500
C12 C13 1.393(3)
C13 C14 1.381(3)
C13 C16 1.496(3)
C14 H14 0.9500
C14 C15 1.392(3)
C15 H15 0.9500
F1A C16A 1.334(3)
F2A C16A 1.353(3)
F3A C16A 1.335(3)
O1A C1A 1.240(3)
O2A C1A 1.331(3)
O2A C2A 1.453(3)
O3A H3A 0.8400
O3A C7A 1.419(3)
O4A H4AA 0.8400
O4A C8A 1.438(3)
N1A H1A 0.8800
N1A C1A 1.328(3)
N1A C6A 1.478(3)
C2A H2AA 0.9900
C2A H2AB 0.9900
C2A C3A 1.522(3)
C3A C4A 1.539(4)
C3A C5A 1.537(3)
C3A C6A 1.542(3)
C4A H4AB 0.9800
C4A H4AC 0.9800
C4A H4AD 0.9800
C5A H5AA 0.9800
C5A H5AB 0.9800
C5A H5AC 0.9800
C6A H6A 1.0000
C6A C7A 1.536(3)
C7A H7A 1.0000
C7A C8A 1.566(3)
C8A C9A 1.530(3)
C8A C10A 1.531(3)
C9A H9AA 0.9800
C9A H9AB 0.9800
C9A H9AC 0.9800
C10A C11A 1.391(3)
C10A C15A 1.395(3)
C11A H11A 0.9500
C11A C12A 1.390(4)
C12A H12A 0.9500
C12A C13A 1.382(4)
C13A C14A 1.383(4)
C13A C16A 1.497(4)
C14A H14A 0.9500
C14A C15A 1.388(4)
C15A H15A 0.9500
F1B_a C16B 1.349(2)
F2B_a C16B 1.378(2)
F3B_a C16B 1.330(2)
F1C_b C16B 1.367(3)
F2C_b C16B 1.347(3)
F3C_b C16B 1.344(3)
F1D_c C16B 1.356(3)
F2D_c C16B 1.347(3)
F3D_c C16B 1.356(3)
O1B C1B 1.243(3)
O2B C1B 1.336(3)
O2B C2B 1.454(3)
O3B H3B 0.8400
O3B C7B 1.418(3)
O4B H4B 0.8400
O4B C8B 1.437(3)
N1B H1B 0.8800
N1B C1B 1.320(3)
N1B C6B 1.477(3)
C2B H2BA 0.9900
C2B H2BB 0.9900
C2B C3B 1.522(3)
C3B C4B 1.528(3)
C3B C5B 1.532(3)
C3B C6B 1.548(3)
C4B H4BA 0.9800
C4B H4BB 0.9800
C4B H4BC 0.9800
C5B H5BA 0.9800
C5B H5BB 0.9800
C5B H5BC 0.9800
C6B H6B 1.0000
C6B C7B 1.543(3)
C7B H7B 1.0000
C7B C8B 1.565(3)
C8B C9B 1.531(3)
C8B C10B 1.528(3)
C9B H9BA 0.9800
C9B H9BB 0.9800
C9B H9BC 0.9800
C10B C11B 1.395(4)
C10B C15B 1.395(3)
C11B H11B 0.9500
C11B C12B 1.383(4)
C12B H12B 0.9500
C12B C13B 1.399(4)
C13B C14B 1.372(4)
C13B C16B 1.480(4)
C14B H14B 0.9500
C14B C15B 1.383(4)
C15B H15B 0.9500
O1S C2S 1.193(3)
C1S H1SA 0.9800
C1S H1SB 0.9800
C1S H1SC 0.9800
C1S C2S 1.471(4)
C2S O2S_a 1.375(3)
C2S O2T_b 1.382(4)
O2S_a C3S_a 1.456(4)
C3S_a H3SA_a 0.9900
C3S_a H3SB_a 0.9900
C3S_a C4S_a 1.496(5)
C4S_a H4SA_a 0.9800
C4S_a H4SB_a 0.9800
C4S_a H4SC_a 0.9800
O2T_b C3T_b 1.457(5)
C3T_b H3TA_b 0.9900
C3T_b H3TB_b 0.9900
C3T_b C4T_b 1.497(5)
C4T_b H4TA_b 0.9800
C4T_b H4TB_b 0.9800
C4T_b H4TC_b 0.9800
O3S C6S 1.204(3)
C6S O4S_a 1.381(3)
C6S C5S_a 1.470(4)
C6S O4T_b 1.385(3)
C6S C5T_b 1.470(4)
O4S_a C7S_a 1.457(4)
C5S_a H5SA_a 0.9800
C5S_a H5SB_a 0.9800
C5S_a H5SC_a 0.9800
C7S_a H7SA_a 0.9900
C7S_a H7SB_a 0.9900
C7S_a C8S_a 1.497(5)
C8S_a H8SA_a 0.9800
C8S_a H8SB_a 0.9800
C8S_a H8SC_a 0.9800
O4T_b C7T_b 1.457(5)
C5T_b H5TA_b 0.9800
C5T_b H5TB_b 0.9800
C5T_b H5TC_b 0.9800
C7T_b H7TA_b 0.9900
C7T_b H7TB_b 0.9900
C7T_b C8T_b 1.497(5)
C8T_b H8TA_b 0.9800
C8T_b H8TB_b 0.9800
C8T_b H8TC_b 0.9800

loop_
_geom_hbond_atom_site_label_D
_geom_hbond_atom_site_label_H
_geom_hbond_atom_site_label_A
_geom_hbond_distance_DH
_geom_hbond_distance_HA
_geom_hbond_distance_DA
_geom_hbond_angle_DHA
_geom_hbond_site_symmetry_A
O3 H3 O1A 0.84 1.87 2.691(2) 166.3 2_566
O4 H4 O1 0.84 1.92 2.755(2) 170.8 2_566
O3A H3A O1B 0.84 1.92 2.741(2) 167.6 .
O4A H4AA O1 0.84 1.90 2.730(2) 168.3 .
N1A H1A O4A 0.88 1.99 2.713(3) 138.3 .
O3B H3B O1A 0.84 1.96 2.800(2) 177.7 2_556
O4B H4B O1B 0.84 1.91 2.742(2) 169.8 2_656
N1B H1B O4B 0.88 1.95 2.660(2) 136.4 .

loop_
_geom_torsion_atom_site_label_1
_geom_torsion_atom_site_label_2
_geom_torsion_atom_site_label_3
_geom_torsion_atom_site_label_4
_geom_torsion
O2 C2 C3 C4 -59.7(2)
O2 C2 C3 C5 -178.37(18)
O2 C2 C3 C6 61.5(2)
O3 C7 C8 O4 166.02(16)
O3 C7 C8 C9 47.2(2)
O3 C7 C8 C10 -76.3(2)
O4 C8 C10 C11 171.4(2)
O4 C8 C10 C15 -6.9(3)
N1 C6 C7 O3 174.81(16)
N1 C6 C7 C8 53.0(2)
C1 O2 C2 C3 -40.6(3)
C1 N1 C6 C3 17.3(3)
C1 N1 C6 C7 144.2(2)
C2 O2 C1 O1 -176.57(18)
C2 O2 C1 N1 4.6(3)
C2 C3 C6 N1 -47.3(2)
C2 C3 C6 C7 -169.86(18)
C3 C6 C7 O3 -63.2(2)
C3 C6 C7 C8 175.00(18)
C4 C3 C6 N1 72.8(2)
C4 C3 C6 C7 -49.7(3)
C5 C3 C6 N1 -161.91(18)
C5 C3 C6 C7 75.6(2)
C6 N1 C1 O1 -171.87(19)
C6 N1 C1 O2 6.8(3)
C6 C7 C8 O4 -72.9(2)
C6 C7 C8 C9 168.25(18)
C6 C7 C8 C10 44.8(2)
C7 C8 C10 C11 53.0(3)
C7 C8 C10 C15 -125.3(2)
C8 C10 C11 C12 -175.9(2)
C8 C10 C15 C14 177.0(2)
C9 C8 C10 C11 -70.4(3)
C9 C8 C10 C15 111.3(2)
C10 C11 C12 C13 -0.9(4)
C11 C10 C15 C14 -1.4(3)
C11 C12 C13 C14 -1.7(4)
C11 C12 C13 C16 179.6(2)
C12 C13 C14 C15 2.7(4)
C12 C13 C16 F1 70.5(3)
C12 C13 C16 F2 -169.4(2)
C12 C13 C16 F3 -48.4(3)
C13 C14 C15 C10 -1.1(4)
C14 C13 C16 F1 -108.2(3)
C14 C13 C16 F2 11.9(4)
C14 C13 C16 F3 132.9(3)
C15 C10 C11 C12 2.4(4)
C16 C13 C14 C15 -178.6(2)
O2A C2A C3A C4A -61.6(3)
O2A C2A C3A C5A 179.0(2)
O2A C2A C3A C6A 59.9(2)
O3A C7A C8A O4A 170.44(17)
O3A C7A C8A C9A 51.7(2)
O3A C7A C8A C10A -71.9(2)
O4A C8A C10A C11A 7.1(3)
O4A C8A C10A C15A -172.6(2)
N1A C6A C7A O3A -177.67(17)
N1A C6A C7A C8A 59.8(2)
C1A O2A C2A C3A -40.2(3)
C1A N1A C6A C3A 16.2(3)
C1A N1A C6A C7A 142.5(2)
C2A O2A C1A O1A -174.8(2)
C2A O2A C1A N1A 4.8(3)
C2A C3A C6A N1A -45.6(2)
C2A C3A C6A C7A -166.26(19)
C3A C6A C7A O3A -56.2(2)
C3A C6A C7A C8A -178.77(18)
C4A C3A C6A N1A 74.3(2)
C4A C3A C6A C7A -46.3(3)
C5A C3A C6A N1A -160.1(2)
C5A C3A C6A C7A 79.2(3)
C6A N1A C1A O1A -173.4(2)
C6A N1A C1A O2A 7.0(4)
C6A C7A C8A O4A -67.6(2)
C6A C7A C8A C9A 173.70(18)
C6A C7A C8A C10A 50.1(2)
C7A C8A C10A C11A -111.3(2)
C7A C8A C10A C15A 69.0(3)
C8A C10A C11A C12A 179.6(2)
C8A C10A C15A C14A 179.1(2)
C9A C8A C10A C11A 126.6(2)
C9A C8A C10A C15A -53.1(3)
C10A C11A C12A C13A 1.2(4)
C11A C10A C15A C14A -0.6(4)
C11A C12A C13A C14A -0.4(4)
C11A C12A C13A C16A -177.5(3)
C12A C13A C14A C15A -0.9(4)
C12A C13A C16A F1A -151.4(3)
C12A C13A C16A F2A 90.4(3)
C12A C13A C16A F3A -29.2(4)
C13A C14A C15A C10A 1.4(4)
C14A C13A C16A F1A 31.5(4)
C14A C13A C16A F2A -86.6(3)
C14A C13A C16A F3A 153.8(3)
C15A C10A C11A C12A -0.7(4)
C16A C13A C14A C15A 176.2(2)
O2B C2B C3B C4B 61.8(3)
O2B C2B C3B C5B -179.0(2)
O2B C2B C3B C6B -60.0(2)
O3B C7B C8B O4B -167.50(17)
O3B C7B C8B C9B -51.4(2)
O3B C7B C8B C10B 72.0(2)
O4B C8B C10B C11B 179.6(2)
O4B C8B C10B C15B -1.1(3)
N1B C6B C7B O3B -174.88(17)
N1B C6B C7B C8B -54.2(2)
C1B O2B C2B C3B 41.8(3)
C1B N1B C6B C3B -18.5(3)
C1B N1B C6B C7B -146.2(2)
C2B O2B C1B O1B 172.6(2)
C2B O2B C1B N1B -8.2(3)
C2B C3B C6B N1B 45.9(2)
C2B C3B C6B C7B 168.6(2)
C3B C6B C7B O3B 62.5(3)
C3B C6B C7B C8B -176.82(19)
C4B C3B C6B N1B -74.3(2)
C4B C3B C6B C7B 48.5(3)
C5B C3B C6B N1B 160.14(19)
C5B C3B C6B C7B -77.2(3)
C6B N1B C1B O1B 176.1(2)
C6B N1B C1B O2B -3.0(4)
C6B C7B C8B O4B 72.2(2)
C6B C7B C8B C9B -171.6(2)
C6B C7B C8B C10B -48.3(3)
C7B C8B C10B C11B -63.8(3)
C7B C8B C10B C15B 115.5(2)
C8B C10B C11B C12B 177.2(2)
C8B C10B C15B C14B -177.5(2)
C9B C8B C10B C11B 58.8(3)
C9B C8B C10B C15B -121.9(2)
C10B C11B C12B C13B 0.1(4)
C11B C10B C15B C14B 1.8(4)
C11B C12B C13B C14B 2.4(4)
C11B C12B C13B C16B -174.5(2)
C12B C13B C14B C15B -2.8(4)
C12B C13B C16B F1B_a -162.5(2)
C12B C13B C16B F2B_a 81.2(3)
C12B C13B C16B F3B_a -38.0(3)
C12B C13B C16B F1C_b -69.5(5)
C12B C13B C16B F2C_b 172.3(5)
C12B C13B C16B F3C_b 49.3(5)
C12B C13B C16B F1D_c -120.4(7)
C12B C13B C16B F2D_c 119.1(7)
C12B C13B C16B F3D_c -1.5(7)
C13B C14B C15B C10B 0.6(4)
C14B C13B C16B F1B_a 20.7(3)
C14B C13B C16B F2B_a -95.6(3)
C14B C13B C16B F3B_a 145.2(3)
C14B C13B C16B F1C_b 113.7(5)
C14B C13B C16B F2C_b -4.5(5)
C14B C13B C16B F3C_b -127.6(5)
C14B C13B C16B F1D_c 62.8(7)
C14B C13B C16B F2D_c -57.7(7)
C14B C13B C16B F3D_c -178.3(7)
C15B C10B C11B C12B -2.2(4)
C16B C13B C14B C15B 174.0(2)
O1S C2S O2S_a C3S_a 6.0(7)
O1S C2S O2T_b C3T_b -17(2)
C1S C2S O2S_a C3S_a 178.5(5)
C1S C2S O2T_b C3T_b -177.2(15)
C2S O2S_a C3S_a C4S_a 85.8(6)
C2S O2T_b C3T_b C4T_b -77(2)
O2S_a C2S O2T_b C3T_b 90(2)
O2T_b C2S O2S_a C3S_a -83.6(13)
O3S C6S O4S_a C7S_a 10.7(6)
O3S C6S O4T_b C7T_b -13.8(7)
C6S O4S_a C7S_a C8S_a 77.0(6)
C6S O4T_b C7T_b C8T_b -73.4(8)
O4S_a C6S O4T_b C7T_b 95.7(6)
C5S_a C6S O4S_a C7S_a 176.0(9)
C5S_a C6S O4T_b C7T_b -158.9(6)
O4T_b C6S O4S_a C7S_a -91.6(4)
C5T_b C6S O4S_a C7S_a 165.2(14)
C5T_b C6S O4T_b C7T_b -174.4(9)
